data_7158549
loop_
_publ_author_name
'Wang, Wei-Na'
'Liu, Ren-Ming'
'Zhang, Lei'
'Liu, Xiong-Li'
'Dai, Yi-Feng'
'Yu, Zhang-Biao'
'Peng, Li-Jun'

_publ_section_title
;
 Ring opening and skeletal reconstruction of 3-vinyl
 benzofuranone-chromone synthons: catalyst-free access to
 skeletally-diverse 2-pyridone and optically active imidazoline
 derivatives
;
_journal_name_full 'Organic &amp; Biomolecular Chemistry'
_journal_paper_doi 10.1039/D1OB02432A
_journal_year 2022
_chemical_absolute_configuration ad
_chemical_formula_moiety 'C33 H26 N2 O3'
_chemical_formula_sum 'C33 H26 N2 O3'
_chemical_formula_weight 498.56
_space_group_crystal_system orthorhombic
_space_group_IT_number 19
_space_group_name_Hall 'P 2ac 2ab'
_space_group_name_H-M_alt 'P 21 21 21'
_atom_sites_solution_hydrogens geom
_atom_sites_solution_primary dual
_audit_creation_date 2021-10-11
_audit_creation_method
;
Olex2 1.3-alpha
(compiled 2020.09.11 svn.r3730fd0d for OlexSys, GUI svn.r6159)
;
_audit_update_record
;
2021-10-28 deposited with the CCDC.	2022-02-14 downloaded from the CCDC.
;
_cell_angle_alpha 90
_cell_angle_beta 90
_cell_angle_gamma 90
_cell_formula_units_Z 4
_cell_length_a 8.58570(10)
_cell_length_b 11.06500(10)
_cell_length_c 26.4839(2)
_cell_measurement_reflns_used 24244
_cell_measurement_temperature 179.99(10)
_cell_measurement_theta_max 73.7200
_cell_measurement_theta_min 3.3100
_cell_volume 2515.99(4)
_computing_cell_refinement 'CrysAlisPro 1.171.38.43f (Rigaku OD, 2015)'
_computing_data_collection 'CrysAlisPro 1.171.38.43f (Rigaku OD, 2015)'
_computing_data_reduction 'CrysAlisPro 1.171.38.43f (Rigaku OD, 2015)'
_computing_molecular_graphics 'Olex2 1.3-alpha (Dolomanov et al., 2009)'
_computing_publication_material 'Olex2 1.3-alpha (Dolomanov et al., 2009)'
_computing_structure_refinement 'SHELXL 2018/3 (Sheldrick, 2015)'
_computing_structure_solution 'SHELXT 2018/2 (Sheldrick, 2018)'
_diffrn_ambient_environment N~2~
_diffrn_ambient_temperature 179.99(10)
_diffrn_detector 'CCD plate'
_diffrn_detector_area_resol_mean 5.2684
_diffrn_detector_type AtlasS2
_diffrn_measured_fraction_theta_full 1.000
_diffrn_measured_fraction_theta_max 0.998
_diffrn_measurement_details
;
List of Runs (angles in degrees, time in seconds):

  # Type    Start    End  Width  t~exp~   \w     \q     \k     \f   Frames
#--------------------------------------------------------------------------
  1  \w   -129.00  47.00   1.00    1.00    --  -40.73   0.00 -90.00  176
  2  \w     23.00  97.00   1.00    1.00    --   40.73-125.00-150.00   74
  3  \w     94.00 178.00   1.00    1.22    --  107.58 125.00 120.00   84
  4  \w     25.00 110.00   1.00    1.22    --  107.58 -95.00  30.00   85
  5  \w     25.00 110.00   1.00    1.22    --  107.58 -95.00-150.00   85
  6  \w     25.00 110.00   1.00    1.22    --  107.58 -95.00  60.00   85
  7  \w     79.00 178.00   1.00    1.22    --  107.58  30.00 -90.00   99
  8  \w     34.00 122.00   1.00    1.22    --  107.58-125.00 150.00   88
  9  \w     25.00 110.00   1.00    1.22    --  107.58 -95.00 150.00   85
 10  \w   -117.00  -8.00   1.00    1.00    --  -40.73 -77.00-180.00  109
 11  \w    -34.00  65.00   1.00    1.00    --   40.73 -38.00   0.00   99
 12  \w      8.00 117.00   1.00    1.00    --   40.73  77.00  90.00  109
 13  \w     79.00 178.00   1.00    1.22    --  107.58  30.00-180.00   99
 14  \w     79.00 178.00   1.00    1.22    --  107.58  30.00   0.00   99
 15  \w     35.00 133.00   1.00    1.22    --  107.58 -45.00-180.00   98
 16  \w     78.00 178.00   1.00    1.22    --  107.58  61.00-150.00  100
 17  \w     78.00 178.00   1.00    1.22    --  107.58  61.00 -60.00  100
 18  \w     79.00 178.00   1.00    1.22    --  107.58  30.00  90.00   99
 19  \w   -117.00  -8.00   1.00    1.00    --  -40.73 -77.00 -60.00  109
 20  \w   -117.00  -8.00   1.00    1.00    --  -40.73 -77.00  30.00  109
 21  \w     23.00  97.00   1.00    1.00    --   40.73-125.00 -30.00   74
 22  \w     82.00 174.00   1.00    1.22    --  107.58  45.00  30.00   92
 23  \w     75.00 178.00   1.00    1.22    --  107.58  77.00  90.00  103
;
_diffrn_measurement_device 'four-circle diffractometer'
_diffrn_measurement_device_type 'SuperNova, Dual, Cu at zero, AtlasS2'
_diffrn_measurement_method '\w scans'
_diffrn_orient_matrix_type 'CrysAlisPro convention (1999,Acta A55,543-557)'
_diffrn_orient_matrix_UB_11 0.0362718000
_diffrn_orient_matrix_UB_12 0.1044509000
_diffrn_orient_matrix_UB_13 -0.0366335000
_diffrn_orient_matrix_UB_21 0.1012222000
_diffrn_orient_matrix_UB_22 -0.0856003000
_diffrn_orient_matrix_UB_23 -0.0320688000
_diffrn_orient_matrix_UB_31 -0.1436161000
_diffrn_orient_matrix_UB_32 -0.0339102000
_diffrn_orient_matrix_UB_33 -0.0318407000
_diffrn_radiation_monochromator mirror
_diffrn_radiation_probe x-ray
_diffrn_radiation_type 'Cu K\a'
_diffrn_radiation_wavelength 1.54184
_diffrn_reflns_av_R_equivalents 0.0432
_diffrn_reflns_av_unetI/netI 0.0204
_diffrn_reflns_Laue_measured_fraction_full 1.000
_diffrn_reflns_Laue_measured_fraction_max 0.998
_diffrn_reflns_limit_h_max 10
_diffrn_reflns_limit_h_min -10
_diffrn_reflns_limit_k_max 13
_diffrn_reflns_limit_k_min -13
_diffrn_reflns_limit_l_max 32
_diffrn_reflns_limit_l_min -33
_diffrn_reflns_number 34007
_diffrn_reflns_point_group_measured_fraction_full 1.000
_diffrn_reflns_point_group_measured_fraction_max 0.994
_diffrn_reflns_theta_full 67.684
_diffrn_reflns_theta_max 73.877
_diffrn_reflns_theta_min 3.338
_diffrn_source 'micro-focus sealed X-ray tube'
_diffrn_source_type 'SuperNova (Cu) X-ray Source'
_exptl_absorpt_coefficient_mu 0.674
_exptl_absorpt_correction_T_max 1.00000
_exptl_absorpt_correction_T_min 0.07140
_exptl_absorpt_correction_type multi-scan
_exptl_absorpt_process_details
;
CrysAlisPro 1.171.38.43f (Rigaku Oxford Diffraction, 2015)
Empirical absorption correction using spherical harmonics,
 implemented in SCALE3 ABSPACK scaling algorithm.
;
_exptl_crystal_colour yellow
_exptl_crystal_colour_primary yellow
_exptl_crystal_density_diffrn 1.316
_exptl_crystal_description block
_exptl_crystal_F_000 1048
_exptl_crystal_size_max 0.14
_exptl_crystal_size_mid 0.11
_exptl_crystal_size_min 0.09
_refine_diff_density_max 0.206
_refine_diff_density_min -0.135
_refine_diff_density_rms 0.032
_refine_ls_abs_structure_details
;
 Flack x determined using 2109 quotients [(I+)-(I-)]/[(I+)+(I-)]
 (Parsons, Flack and Wagner, Acta Cryst. B69 (2013) 249-259).
;
_refine_ls_abs_structure_Flack -0.01(6)
_refine_ls_extinction_coef 0.0028(3)
_refine_ls_extinction_expression Fc^*^=kFc[1+0.001xFc^2^\l^3^/sin(2\q)]^-1/4^
_refine_ls_extinction_method 'SHELXL-2018/3 (Sheldrick 2018)'
_refine_ls_goodness_of_fit_ref 1.056
_refine_ls_hydrogen_treatment constr
_refine_ls_matrix_type full
_refine_ls_number_parameters 347
_refine_ls_number_reflns 5079
_refine_ls_number_restraints 0
_refine_ls_restrained_S_all 1.056
_refine_ls_R_factor_all 0.0290
_refine_ls_R_factor_gt 0.0285
_refine_ls_shift/su_max 0.000
_refine_ls_shift/su_mean 0.000
_refine_ls_structure_factor_coef Fsqd
_refine_ls_weighting_details 'w=1/[\s^2^(Fo^2^)+(0.0456P)^2^+0.2352P] where P=(Fo^2^+2Fc^2^)/3'
_refine_ls_weighting_scheme calc
_refine_ls_wR_factor_gt 0.0758
_refine_ls_wR_factor_ref 0.0764
_reflns_Friedel_coverage 0.747
_reflns_Friedel_fraction_full 1.000
_reflns_Friedel_fraction_max 0.989
_reflns_number_gt 4978
_reflns_number_total 5079
_reflns_threshold_expression 'I > 2\s(I)'
_cod_data_source_file d1ob02432a2.cif
_cod_data_source_block 68
_cod_database_code 7158549
_shelx_shelxl_version_number 2018/3
_shelx_space_group_comment
;
The symmetry employed for this shelxl refinement is uniquely defined
by the following loop, which should always be used as a source of
symmetry information in preference to the above space-group names.
They are only intended as comments.
;
_shelx_estimated_absorpt_t_max 0.942
_shelx_estimated_absorpt_t_min 0.912
_reflns_odcompleteness_completeness 99.96
_reflns_odcompleteness_iscentric 1
_reflns_odcompleteness_theta 66.97
_olex2_refinement_description
;
1. Fixed Uiso
 At 1.2 times of:
  All C(H) groups
 At 1.5 times of:
  All C(H,H,H) groups, All O(H) groups
2.a Ternary CH refined with riding coordinates:
 C19(H19), C20(H20)
2.b Aromatic/amide H refined with riding coordinates:
 C3(H3A), C4(H4), C6(H6), C9(H9), C12(H12), C14(H14), C15(H15), C16(H16),
 C17(H17), C22(H22), C23(H23), C24(H24), C25(H25), C26(H26), C28(H28), C29(H29),
  C30(H30), C31(H31), C32(H32)
2.c Idealised Me refined as rotating group:
 C33(H33A,H33B,H33C)
2.d Idealised tetrahedral OH refined as rotating group:
 O1(H1), O3(H3)
;
_olex2_date_sample_data_collection 2021-10-10
_olex2_submission_special_instructions 'No special instructions were received'
_oxdiff_exptl_absorpt_empirical_details
;
Empirical correction (ABSPACK) includes:
- Absorption correction using spherical harmonics
- Frame scaling
;
_oxdiff_exptl_absorpt_empirical_full_max 8.150
_oxdiff_exptl_absorpt_empirical_full_min 0.519

loop_
_space_group_symop_operation_xyz
'x, y, z'
'-x+1/2, -y, z+1/2'
'-x, y+1/2, -z+1/2'
'x+1/2, -y+1/2, -z'

loop_
_atom_site_label
_atom_site_type_symbol
_atom_site_fract_x
_atom_site_fract_y
_atom_site_fract_z
_atom_site_U_iso_or_equiv
_atom_site_adp_type
_atom_site_occupancy
_atom_site_site_symmetry_order
_atom_site_calc_flag
_atom_site_refinement_flags_posn
_atom_site_refinement_flags_adp
_atom_site_refinement_flags_occupancy
_atom_site_disorder_assembly
_atom_site_disorder_group
O1 O 0.18028(15) -0.03785(11) 0.61000(5) 0.0366(3) Uani 1 1 d . . . . .
H1 H 0.203430 -0.061049 0.581568 0.055 Uiso 1 1 calc R U . . .
O2 O 0.28721(15) -0.01531(10) 0.51891(5) 0.0358(3) Uani 1 1 d . . . . .
O3 O 0.26703(16) 0.27603(12) 0.28649(5) 0.0376(3) Uani 1 1 d . . . . .
H3 H 0.274207 0.328365 0.308281 0.056 Uiso 1 1 calc R U . . .
N1 N 0.26592(16) 0.36597(12) 0.44501(5) 0.0262(3) Uani 1 1 d . . . . .
N2 N 0.32957(16) 0.41326(12) 0.36456(5) 0.0282(3) Uani 1 1 d . . . . .
C1 C 0.30923(19) 0.14179(14) 0.57882(6) 0.0274(3) Uani 1 1 d . . . . .
C2 C 0.24105(19) 0.07367(14) 0.61790(6) 0.0292(3) Uani 1 1 d . . . . .
C3 C 0.2340(2) 0.12155(17) 0.66650(6) 0.0350(4) Uani 1 1 d . . . . .
H3A H 0.181821 0.079858 0.691866 0.042 Uiso 1 1 calc R U . . .
C4 C 0.3041(2) 0.23029(17) 0.67698(6) 0.0348(4) Uani 1 1 d . . . . .
H4 H 0.296428 0.261931 0.709421 0.042 Uiso 1 1 calc R U . . .
C5 C 0.3870(2) 0.29506(15) 0.64015(6) 0.0309(3) Uani 1 1 d . . . . .
C6 C 0.38571(19) 0.25055(15) 0.59157(6) 0.0288(3) Uani 1 1 d . . . . .
H6 H 0.436887 0.293521 0.566359 0.035 Uiso 1 1 calc R U . . .
C7 C 0.30040(19) 0.09517(14) 0.52672(6) 0.0285(3) Uani 1 1 d . . . . .
C8 C 0.3041(2) 0.17768(14) 0.48325(6) 0.0287(3) Uani 1 1 d . . . . .
C9 C 0.3470(2) 0.13104(15) 0.43463(6) 0.0297(3) Uani 1 1 d . . . . .
H9 H 0.368011 0.048847 0.431891 0.036 Uiso 1 1 calc R U . . .
C10 C 0.35876(19) 0.20055(14) 0.39206(6) 0.0273(3) Uani 1 1 d . . . . .
C11 C 0.31986(19) 0.32799(14) 0.39771(6) 0.0266(3) Uani 1 1 d . . . . .
C12 C 0.25996(19) 0.29621(14) 0.48640(6) 0.0273(3) Uani 1 1 d . . . . .
H12 H 0.226086 0.328169 0.516964 0.033 Uiso 1 1 calc R U . . .
C13 C 0.41885(19) 0.14905(14) 0.34404(6) 0.0290(3) Uani 1 1 d . . . . .
C14 C 0.5249(2) 0.05282(16) 0.34708(7) 0.0353(4) Uani 1 1 d . . . . .
H14 H 0.557946 0.026840 0.378711 0.042 Uiso 1 1 calc R U . . .
C15 C 0.5821(2) -0.00480(18) 0.30439(8) 0.0420(4) Uani 1 1 d . . . . .
H15 H 0.649892 -0.069932 0.307546 0.050 Uiso 1 1 calc R U . . .
C16 C 0.5375(2) 0.03543(19) 0.25711(8) 0.0441(5) Uani 1 1 d . . . . .
H16 H 0.576005 -0.002154 0.228293 0.053 Uiso 1 1 calc R U . . .
C17 C 0.4360(2) 0.13119(19) 0.25275(7) 0.0407(4) Uani 1 1 d . . . . .
H17 H 0.408002 0.158555 0.220810 0.049 Uiso 1 1 calc R U . . .
C18 C 0.3741(2) 0.18805(15) 0.29535(6) 0.0316(3) Uani 1 1 d . . . . .
C19 C 0.21487(18) 0.49399(13) 0.44067(5) 0.0256(3) Uani 1 1 d . . . . .
H19 H 0.101724 0.496374 0.435893 0.031 Uiso 1 1 calc R U . . .
C20 C 0.29629(18) 0.52959(14) 0.39029(6) 0.0261(3) Uani 1 1 d . . . . .
H20 H 0.395838 0.568229 0.398491 0.031 Uiso 1 1 calc R U . . .
C21 C 0.20339(19) 0.61550(15) 0.35802(5) 0.0278(3) Uani 1 1 d . . . . .
C22 C 0.0705(2) 0.57647(18) 0.33281(6) 0.0355(4) Uani 1 1 d . . . . .
H22 H 0.038063 0.496606 0.335871 0.043 Uiso 1 1 calc R U . . .
C23 C -0.0142(2) 0.6566(2) 0.30300(7) 0.0432(5) Uani 1 1 d . . . . .
H23 H -0.103291 0.630187 0.286388 0.052 Uiso 1 1 calc R U . . .
C24 C 0.0334(3) 0.7749(2) 0.29799(7) 0.0456(5) Uani 1 1 d . . . . .
H24 H -0.023838 0.828104 0.278128 0.055 Uiso 1 1 calc R U . . .
C25 C 0.1663(3) 0.81462(18) 0.32252(7) 0.0445(5) Uani 1 1 d . . . . .
H25 H 0.198947 0.894332 0.319032 0.053 Uiso 1 1 calc R U . . .
C26 C 0.2508(2) 0.73474(16) 0.35235(7) 0.0357(4) Uani 1 1 d . . . . .
H26 H 0.340136 0.761480 0.368743 0.043 Uiso 1 1 calc R U . . .
C27 C 0.25669(19) 0.56589(13) 0.48686(6) 0.0264(3) Uani 1 1 d . . . . .
C28 C 0.1423(2) 0.62521(14) 0.51432(6) 0.0325(4) Uani 1 1 d . . . . .
H28 H 0.039100 0.622807 0.503687 0.039 Uiso 1 1 calc R U . . .
C29 C 0.1828(3) 0.68860(16) 0.55804(7) 0.0433(4) Uani 1 1 d . . . . .
H29 H 0.106080 0.728384 0.576419 0.052 Uiso 1 1 calc R U . . .
C30 C 0.3344(3) 0.69275(16) 0.57411(7) 0.0444(5) Uani 1 1 d . . . . .
H30 H 0.360067 0.734896 0.603328 0.053 Uiso 1 1 calc R U . . .
C31 C 0.4492(3) 0.63416(17) 0.54681(7) 0.0425(4) Uani 1 1 d . . . . .
H31 H 0.552286 0.637284 0.557543 0.051 Uiso 1 1 calc R U . . .
C32 C 0.4105(2) 0.57098(16) 0.50357(7) 0.0351(4) Uani 1 1 d . . . . .
H32 H 0.487991 0.531423 0.485414 0.042 Uiso 1 1 calc R U . . .
C33 C 0.4723(2) 0.40902(17) 0.65373(7) 0.0393(4) Uani 1 1 d . . . . .
H33A H 0.526987 0.438690 0.624630 0.059 Uiso 1 1 calc R U . . .
H33B H 0.545482 0.392381 0.680250 0.059 Uiso 1 1 calc R U . . .
H33C H 0.399146 0.468823 0.664975 0.059 Uiso 1 1 calc R U . . .

loop_
_atom_site_aniso_label
_atom_site_aniso_U_11
_atom_site_aniso_U_22
_atom_site_aniso_U_33
_atom_site_aniso_U_23
_atom_site_aniso_U_13
_atom_site_aniso_U_12
O1 0.0397(7) 0.0317(6) 0.0386(7) 0.0054(5) 0.0040(6) -0.0053(5)
O2 0.0441(7) 0.0278(6) 0.0355(6) 0.0001(5) 0.0020(5) -0.0034(5)
O3 0.0453(7) 0.0396(6) 0.0279(6) -0.0036(5) -0.0047(5) 0.0015(6)
N1 0.0305(7) 0.0261(6) 0.0222(6) -0.0017(5) 0.0008(5) 0.0004(5)
N2 0.0313(7) 0.0285(6) 0.0250(6) -0.0017(5) 0.0023(5) 0.0012(6)
C1 0.0260(7) 0.0287(7) 0.0274(7) 0.0036(6) -0.0004(6) 0.0016(6)
C2 0.0252(7) 0.0299(7) 0.0325(8) 0.0059(6) 0.0000(6) 0.0016(6)
C3 0.0364(9) 0.0381(8) 0.0305(8) 0.0086(7) 0.0052(7) 0.0035(7)
C4 0.0386(9) 0.0400(9) 0.0260(8) 0.0005(7) 0.0004(7) 0.0070(8)
C5 0.0323(8) 0.0318(8) 0.0288(8) 0.0021(6) -0.0048(6) 0.0040(7)
C6 0.0283(8) 0.0306(8) 0.0273(7) 0.0038(6) -0.0012(6) 0.0002(6)
C7 0.0255(7) 0.0289(8) 0.0311(8) 0.0019(6) 0.0002(6) 0.0004(6)
C8 0.0302(8) 0.0297(8) 0.0260(8) -0.0004(6) -0.0003(6) -0.0017(6)
C9 0.0324(8) 0.0273(7) 0.0295(8) -0.0030(6) -0.0006(6) -0.0006(6)
C10 0.0267(7) 0.0293(7) 0.0259(7) -0.0033(6) -0.0003(6) -0.0015(6)
C11 0.0262(7) 0.0304(7) 0.0232(7) -0.0035(6) 0.0013(6) -0.0008(6)
C12 0.0286(7) 0.0317(7) 0.0215(7) -0.0006(6) -0.0003(6) -0.0010(6)
C13 0.0284(8) 0.0299(8) 0.0287(8) -0.0058(6) 0.0019(6) -0.0042(6)
C14 0.0349(9) 0.0344(8) 0.0368(9) -0.0073(7) 0.0014(7) -0.0005(7)
C15 0.0367(9) 0.0399(10) 0.0493(11) -0.0155(8) 0.0059(8) 0.0018(8)
C16 0.0421(10) 0.0508(11) 0.0394(10) -0.0203(8) 0.0099(8) -0.0044(9)
C17 0.0423(10) 0.0512(10) 0.0286(8) -0.0112(8) 0.0031(7) -0.0077(9)
C18 0.0307(8) 0.0351(8) 0.0289(8) -0.0050(6) 0.0019(6) -0.0065(7)
C19 0.0261(8) 0.0270(7) 0.0236(7) -0.0005(6) -0.0005(6) 0.0015(6)
C20 0.0261(7) 0.0289(7) 0.0233(7) -0.0008(6) 0.0003(6) -0.0002(6)
C21 0.0303(8) 0.0322(7) 0.0208(7) -0.0008(6) 0.0033(6) 0.0030(6)
C22 0.0321(8) 0.0444(9) 0.0300(8) 0.0005(7) -0.0013(7) 0.0003(7)
C23 0.0372(9) 0.0649(13) 0.0277(8) -0.0012(8) -0.0045(7) 0.0089(9)
C24 0.0522(12) 0.0561(11) 0.0285(8) 0.0075(8) 0.0012(8) 0.0242(10)
C25 0.0569(12) 0.0355(9) 0.0411(10) 0.0051(7) 0.0046(9) 0.0104(9)
C26 0.0401(9) 0.0329(8) 0.0340(8) -0.0006(7) -0.0018(7) 0.0022(7)
C27 0.0323(8) 0.0237(7) 0.0233(7) 0.0007(6) -0.0009(6) 0.0003(6)
C28 0.0362(9) 0.0272(7) 0.0340(8) -0.0019(6) 0.0049(7) 0.0008(7)
C29 0.0615(12) 0.0326(9) 0.0359(9) -0.0076(7) 0.0112(9) -0.0009(9)
C30 0.0727(14) 0.0316(8) 0.0289(8) -0.0043(7) -0.0075(9) -0.0088(9)
C31 0.0510(11) 0.0379(9) 0.0387(9) 0.0014(8) -0.0165(8) -0.0070(8)
C32 0.0350(9) 0.0367(8) 0.0337(9) -0.0026(7) -0.0046(7) 0.0014(7)
C33 0.0435(10) 0.0385(9) 0.0359(9) -0.0035(7) -0.0061(7) -0.0022(8)

loop_
_atom_type_symbol
_atom_type_description
_atom_type_scat_dispersion_real
_atom_type_scat_dispersion_imag
_atom_type_scat_source
C C 0.0181 0.0091 'International Tables Vol C Tables 4.2.6.8 and 6.1.1.4'
H H 0.0000 0.0000 'International Tables Vol C Tables 4.2.6.8 and 6.1.1.4'
N N 0.0311 0.0180 'International Tables Vol C Tables 4.2.6.8 and 6.1.1.4'
O O 0.0492 0.0322 'International Tables Vol C Tables 4.2.6.8 and 6.1.1.4'

loop_
_geom_angle_atom_site_label_1
_geom_angle_atom_site_label_2
_geom_angle_atom_site_label_3
_geom_angle
_geom_angle_site_symmetry_1
_geom_angle_site_symmetry_3
_geom_angle_publ_flag
C2 O1 H1 109.5 . . ?
C18 O3 H3 109.5 . . ?
C11 N1 C19 108.32(12) . . ?
C12 N1 C11 124.81(13) . . ?
C12 N1 C19 126.86(13) . . ?
C11 N2 C20 108.00(12) . . ?
C2 C1 C6 118.29(14) . . ?
C2 C1 C7 118.63(14) . . ?
C6 C1 C7 123.07(14) . . ?
O1 C2 C1 122.26(15) . . ?
O1 C2 C3 118.17(15) . . ?
C3 C2 C1 119.58(15) . . ?
C2 C3 H3A 120.0 . . ?
C4 C3 C2 120.06(16) . . ?
C4 C3 H3A 120.0 . . ?
C3 C4 H4 119.0 . . ?
C3 C4 C5 121.91(16) . . ?
C5 C4 H4 119.0 . . ?
C4 C5 C33 120.62(16) . . ?
C6 C5 C4 117.54(16) . . ?
C6 C5 C33 121.83(15) . . ?
C1 C6 H6 118.9 . . ?
C5 C6 C1 122.12(15) . . ?
C5 C6 H6 118.9 . . ?
O2 C7 C1 120.22(14) . . ?
O2 C7 C8 118.81(15) . . ?
C8 C7 C1 120.95(13) . . ?
C9 C8 C7 119.01(14) . . ?
C12 C8 C7 122.81(15) . . ?
C12 C8 C9 118.07(14) . . ?
C8 C9 H9 118.1 . . ?
C10 C9 C8 123.77(14) . . ?
C10 C9 H9 118.1 . . ?
C9 C10 C11 116.27(14) . . ?
C9 C10 C13 121.00(14) . . ?
C11 C10 C13 122.59(14) . . ?
N1 C11 C10 117.28(13) . . ?
N2 C11 N1 114.22(14) . . ?
N2 C11 C10 128.50(14) . . ?
N1 C12 C8 119.42(15) . . ?
N1 C12 H12 120.3 . . ?
C8 C12 H12 120.3 . . ?
C14 C13 C10 117.84(15) . . ?
C14 C13 C18 117.42(15) . . ?
C18 C13 C10 124.72(15) . . ?
C13 C14 H14 118.9 . . ?
C15 C14 C13 122.10(18) . . ?
C15 C14 H14 118.9 . . ?
C14 C15 H15 120.3 . . ?
C16 C15 C14 119.44(18) . . ?
C16 C15 H15 120.3 . . ?
C15 C16 H16 120.0 . . ?
C17 C16 C15 119.94(17) . . ?
C17 C16 H16 120.0 . . ?
C16 C17 H17 119.3 . . ?
C16 C17 C18 121.30(18) . . ?
C18 C17 H17 119.3 . . ?
O3 C18 C13 124.07(15) . . ?
O3 C18 C17 116.11(16) . . ?
C17 C18 C13 119.76(17) . . ?
N1 C19 H19 109.1 . . ?
N1 C19 C20 100.07(11) . . ?
N1 C19 C27 111.77(12) . . ?
C20 C19 H19 109.1 . . ?
C27 C19 H19 109.1 . . ?
C27 C19 C20 117.15(13) . . ?
N2 C20 C19 105.10(12) . . ?
N2 C20 H20 108.2 . . ?
N2 C20 C21 112.87(12) . . ?
C19 C20 H20 108.2 . . ?
C21 C20 C19 114.08(13) . . ?
C21 C20 H20 108.2 . . ?
C22 C21 C20 120.71(15) . . ?
C26 C21 C20 120.38(15) . . ?
C26 C21 C22 118.90(16) . . ?
C21 C22 H22 119.9 . . ?
C21 C22 C23 120.17(18) . . ?
C23 C22 H22 119.9 . . ?
C22 C23 H23 119.8 . . ?
C24 C23 C22 120.36(19) . . ?
C24 C23 H23 119.8 . . ?
C23 C24 H24 120.0 . . ?
C23 C24 C25 120.05(18) . . ?
C25 C24 H24 120.0 . . ?
C24 C25 H25 120.2 . . ?
C24 C25 C26 119.65(19) . . ?
C26 C25 H25 120.2 . . ?
C21 C26 C25 120.87(18) . . ?
C21 C26 H26 119.6 . . ?
C25 C26 H26 119.6 . . ?
C28 C27 C19 120.53(15) . . ?
C28 C27 C32 119.03(15) . . ?
C32 C27 C19 120.41(14) . . ?
C27 C28 H28 120.2 . . ?
C27 C28 C29 119.70(17) . . ?
C29 C28 H28 120.2 . . ?
C28 C29 H29 119.6 . . ?
C30 C29 C28 120.71(18) . . ?
C30 C29 H29 119.6 . . ?
C29 C30 H30 120.0 . . ?
C29 C30 C31 119.92(17) . . ?
C31 C30 H30 120.0 . . ?
C30 C31 H31 120.0 . . ?
C32 C31 C30 119.90(19) . . ?
C32 C31 H31 120.0 . . ?
C27 C32 H32 119.6 . . ?
C31 C32 C27 120.74(18) . . ?
C31 C32 H32 119.6 . . ?
C5 C33 H33A 109.5 . . ?
C5 C33 H33B 109.5 . . ?
C5 C33 H33C 109.5 . . ?
H33A C33 H33B 109.5 . . ?
H33A C33 H33C 109.5 . . ?
H33B C33 H33C 109.5 . . ?

loop_
_geom_bond_atom_site_label_1
_geom_bond_atom_site_label_2
_geom_bond_distance
_geom_bond_site_symmetry_2
_geom_bond_publ_flag
O1 H1 0.8200 . ?
O1 C2 1.356(2) . ?
O2 C7 1.245(2) . ?
O3 H3 0.8200 . ?
O3 C18 1.359(2) . ?
N1 C11 1.4000(19) . ?
N1 C12 1.342(2) . ?
N1 C19 1.4872(19) . ?
N2 C11 1.292(2) . ?
N2 C20 1.4843(19) . ?
C1 C2 1.408(2) . ?
C1 C6 1.412(2) . ?
C1 C7 1.475(2) . ?
C2 C3 1.393(2) . ?
C3 H3A 0.9300 . ?
C3 C4 1.374(3) . ?
C4 H4 0.9300 . ?
C4 C5 1.404(2) . ?
C5 C6 1.378(2) . ?
C5 C33 1.502(2) . ?
C6 H6 0.9300 . ?
C7 C8 1.470(2) . ?
C8 C9 1.435(2) . ?
C8 C12 1.368(2) . ?
C9 H9 0.9300 . ?
C9 C10 1.368(2) . ?
C10 C11 1.457(2) . ?
C10 C13 1.486(2) . ?
C12 H12 0.9300 . ?
C13 C14 1.404(2) . ?
C13 C18 1.413(2) . ?
C14 H14 0.9300 . ?
C14 C15 1.388(3) . ?
C15 H15 0.9300 . ?
C15 C16 1.383(3) . ?
C16 H16 0.9300 . ?
C16 C17 1.377(3) . ?
C17 H17 0.9300 . ?
C17 C18 1.397(2) . ?
C19 H19 0.9800 . ?
C19 C20 1.557(2) . ?
C19 C27 1.503(2) . ?
C20 H20 0.9800 . ?
C20 C21 1.507(2) . ?
C21 C22 1.391(2) . ?
C21 C26 1.389(2) . ?
C22 H22 0.9300 . ?
C22 C23 1.392(3) . ?
C23 H23 0.9300 . ?
C23 C24 1.377(3) . ?
C24 H24 0.9300 . ?
C24 C25 1.385(3) . ?
C25 H25 0.9300 . ?
C25 C26 1.390(3) . ?
C26 H26 0.9300 . ?
C27 C28 1.387(2) . ?
C27 C32 1.394(2) . ?
C28 H28 0.9300 . ?
C28 C29 1.398(2) . ?
C29 H29 0.9300 . ?
C29 C30 1.370(3) . ?
C30 H30 0.9300 . ?
C30 C31 1.384(3) . ?
C31 H31 0.9300 . ?
C31 C32 1.382(3) . ?
C32 H32 0.9300 . ?
C33 H33A 0.9600 . ?
C33 H33B 0.9600 . ?
C33 H33C 0.9600 . ?

loop_
_geom_torsion_atom_site_label_1
_geom_torsion_atom_site_label_2
_geom_torsion_atom_site_label_3
_geom_torsion_atom_site_label_4
_geom_torsion
_geom_torsion_site_symmetry_1
_geom_torsion_site_symmetry_2
_geom_torsion_site_symmetry_3
_geom_torsion_site_symmetry_4
_geom_torsion_publ_flag
O1 C2 C3 C4 175.28(15) . . . . ?
O2 C7 C8 C9 -21.6(2) . . . . ?
O2 C7 C8 C12 154.61(17) . . . . ?
N1 C19 C20 N2 20.08(14) . . . . ?
N1 C19 C20 C21 144.23(13) . . . . ?
N1 C19 C27 C28 -122.55(15) . . . . ?
N1 C19 C27 C32 55.6(2) . . . . ?
N2 C20 C21 C22 48.0(2) . . . . ?
N2 C20 C21 C26 -130.99(15) . . . . ?
C1 C2 C3 C4 -5.1(3) . . . . ?
C1 C7 C8 C9 159.48(15) . . . . ?
C1 C7 C8 C12 -24.3(2) . . . . ?
C2 C1 C6 C5 -4.1(2) . . . . ?
C2 C1 C7 O2 -25.8(2) . . . . ?
C2 C1 C7 C8 153.07(15) . . . . ?
C2 C3 C4 C5 -1.4(3) . . . . ?
C3 C4 C5 C6 5.0(3) . . . . ?
C3 C4 C5 C33 -175.39(17) . . . . ?
C4 C5 C6 C1 -2.2(2) . . . . ?
C6 C1 C2 O1 -172.67(15) . . . . ?
C6 C1 C2 C3 7.7(2) . . . . ?
C6 C1 C7 O2 152.84(16) . . . . ?
C6 C1 C7 C8 -28.3(2) . . . . ?
C7 C1 C2 O1 6.1(2) . . . . ?
C7 C1 C2 C3 -173.51(15) . . . . ?
C7 C1 C6 C5 177.21(15) . . . . ?
C7 C8 C9 C10 -177.94(16) . . . . ?
C7 C8 C12 N1 -179.73(15) . . . . ?
C8 C9 C10 C11 -2.0(2) . . . . ?
C8 C9 C10 C13 173.86(15) . . . . ?
C9 C8 C12 N1 -3.5(2) . . . . ?
C9 C10 C11 N1 -3.6(2) . . . . ?
C9 C10 C11 N2 175.79(16) . . . . ?
C9 C10 C13 C14 -28.4(2) . . . . ?
C9 C10 C13 C18 149.98(17) . . . . ?
C10 C13 C14 C15 177.04(16) . . . . ?
C10 C13 C18 O3 -1.7(3) . . . . ?
C10 C13 C18 C17 -178.67(16) . . . . ?
C11 N1 C12 C8 -2.2(2) . . . . ?
C11 N1 C19 C20 -16.92(15) . . . . ?
C11 N1 C19 C27 -141.67(14) . . . . ?
C11 N2 C20 C19 -17.26(17) . . . . ?
C11 N2 C20 C21 -142.18(14) . . . . ?
C11 C10 C13 C14 147.12(16) . . . . ?
C11 C10 C13 C18 -34.5(2) . . . . ?
C12 N1 C11 N2 -173.53(15) . . . . ?
C12 N1 C11 C10 5.9(2) . . . . ?
C12 N1 C19 C20 164.18(15) . . . . ?
C12 N1 C19 C27 39.4(2) . . . . ?
C12 C8 C9 C10 5.7(3) . . . . ?
C13 C10 C11 N1 -179.30(14) . . . . ?
C13 C10 C11 N2 0.0(3) . . . . ?
C13 C14 C15 C16 1.9(3) . . . . ?
C14 C13 C18 O3 176.72(15) . . . . ?
C14 C13 C18 C17 -0.2(2) . . . . ?
C14 C15 C16 C17 -0.6(3) . . . . ?
C15 C16 C17 C18 -1.1(3) . . . . ?
C16 C17 C18 O3 -175.65(17) . . . . ?
C16 C17 C18 C13 1.6(3) . . . . ?
C18 C13 C14 C15 -1.5(3) . . . . ?
C19 N1 C11 N2 7.54(19) . . . . ?
C19 N1 C11 C10 -173.02(13) . . . . ?
C19 N1 C12 C8 176.48(15) . . . . ?
C19 C20 C21 C22 -71.89(18) . . . . ?
C19 C20 C21 C26 109.13(17) . . . . ?
C19 C27 C28 C29 178.06(15) . . . . ?
C19 C27 C32 C31 -178.19(15) . . . . ?
C20 N2 C11 N1 6.60(19) . . . . ?
C20 N2 C11 C10 -172.76(16) . . . . ?
C20 C19 C27 C28 122.84(16) . . . . ?
C20 C19 C27 C32 -59.1(2) . . . . ?
C20 C21 C22 C23 -179.84(15) . . . . ?
C20 C21 C26 C25 179.73(16) . . . . ?
C21 C22 C23 C24 0.4(3) . . . . ?
C22 C21 C26 C25 0.7(3) . . . . ?
C22 C23 C24 C25 0.2(3) . . . . ?
C23 C24 C25 C26 -0.3(3) . . . . ?
C24 C25 C26 C21 -0.1(3) . . . . ?
C26 C21 C22 C23 -0.9(2) . . . . ?
C27 C19 C20 N2 141.04(13) . . . . ?
C27 C19 C20 C21 -94.81(16) . . . . ?
C27 C28 C29 C30 0.0(3) . . . . ?
C28 C27 C32 C31 -0.1(3) . . . . ?
C28 C29 C30 C31 0.3(3) . . . . ?
C29 C30 C31 C32 -0.4(3) . . . . ?
C30 C31 C32 C27 0.3(3) . . . . ?
C32 C27 C28 C29 -0.1(2) . . . . ?
C33 C5 C6 C1 178.25(16) . . . . ?
